data_4121639
loop_
_publ_author_name
'Wang, Wenguang'
'Rauchfuss, Thomas B.'
'Zhu, Lingyang'
'Zampella, Giuseppe'

_publ_contact_author
; 
Danielle L. Gray 
University of Illinois 
School of Chemical Sciences, Box 59-1 
505 South Mathews Avenue 
Urbana, Illinois  61801 
USA 
;
_publ_section_title
;
 New Reactions of Terminal Hydrides on a Diiron Dithiolate.
;
_journal_issue 15
_journal_name_full 'Journal of the American Chemical Society'
_journal_page_first 5773
_journal_paper_doi 10.1021/ja501366j
_journal_volume 136
_journal_year 2014
_chemical_formula_moiety
; 
C57 H50 Fe2 O2 P4 S2, B F4, 2 (C H2 Cl2), C5 H12 
;
_chemical_formula_sum 'C61.5 H60 B Cl4 F4 Fe2 O2 P4 S2'
_chemical_formula_weight 1359.40
_chemical_name_systematic
; 
? 
;
_space_group_crystal_system monoclinic
_space_group_IT_number 14
_space_group_name_Hall '-P 2yn'
_space_group_name_H-M_alt 'P 1 21/n 1'
_symmetry_space_group_name_Hall '-P 2yn'
_symmetry_space_group_name_H-M 'P 1 21/n 1'
_atom_sites_solution_hydrogens geom
_audit_creation_method SHELXL-2013
_audit_update_record
; 
? 
;
_cell_angle_alpha 90
_cell_angle_beta 101.6274(16)
_cell_angle_gamma 90
_cell_formula_units_Z 4
_cell_length_a 14.4632(4)
_cell_length_b 25.4013(8)
_cell_length_c 17.2705(5)
_cell_measurement_reflns_used 9814
_cell_measurement_temperature 173(2)
_cell_measurement_theta_max 25.34
_cell_measurement_theta_min 2.20
_cell_volume 6214.7(3)
_computing_cell_refinement 'SAINT V8.34A (Bruker, 2005)'
_computing_data_collection 'APEX2 V2013.10-0 (Bruker, 2013)'
_computing_data_reduction
; 
SAINT V8.34A, XPREP v2013/3, SADABS V2012/1, TWINABS V2012/1 
(Bruker, 2012 & 2013) 
;
_computing_molecular_graphics
; 
SHELXTL v2013-4 (Bruker, 2013), CrystalMaker v2.7.3 (CrystalMaker, 1994) 
;
_computing_publication_material 'XCIF V2013-1 (Bruker, 2013)'
_computing_structure_refinement 'SHELX-2013-4 (Sheldrick, 2013)'
_computing_structure_solution 'SHELX-2013-4 (Sheldrick, 2013)'
_diffrn_ambient_temperature 173(2)
_diffrn_measured_fraction_theta_full 0.995
_diffrn_measured_fraction_theta_max 0.993
_diffrn_measurement_device 'Bruker Kappa/ApexII CCD'
_diffrn_measurement_method 'profile data from \f and \w scans'
_diffrn_radiation_monochromator graphite
_diffrn_radiation_source 'fine-focus sealed tube'
_diffrn_radiation_type MoK\a
_diffrn_radiation_wavelength 0.71073
_diffrn_radiation_wavelength_id cm65fasq
_diffrn_reflns_av_R_equivalents 0.0392
_diffrn_reflns_av_unetI/netI 0.0315
_diffrn_reflns_Laue_measured_fraction_full 0.995
_diffrn_reflns_Laue_measured_fraction_max 0.993
_diffrn_reflns_limit_h_max 17
_diffrn_reflns_limit_h_min -17
_diffrn_reflns_limit_k_max 30
_diffrn_reflns_limit_k_min -30
_diffrn_reflns_limit_l_max 20
_diffrn_reflns_limit_l_min -20
_diffrn_reflns_number 80258
_diffrn_reflns_point_group_measured_fraction_full 0.995
_diffrn_reflns_point_group_measured_fraction_max 0.993
_diffrn_reflns_theta_full 25.242
_diffrn_reflns_theta_max 25.383
_diffrn_reflns_theta_min 1.446
_exptl_absorpt_coefficient_mu 0.864
_exptl_absorpt_correction_T_max 0.8964
_exptl_absorpt_correction_T_min 0.8518
_exptl_absorpt_correction_type integration
_exptl_absorpt_process_details 'SHELXTL/XPREP V2013/3 (Bruker, 2013)'
_exptl_crystal_colour purple
_exptl_crystal_density_diffrn 1.453
_exptl_crystal_density_method 'not measured'
_exptl_crystal_description prism
_exptl_crystal_F_000 2792
_exptl_crystal_id cm65fasq
_exptl_crystal_preparation
; 
The data crystal was mounted using oil (Parantone-N, Exxon) to a 
0.3 mm cryo-loop (Hampton Research) with the (1 0 -1) scattering 
planes roughly normal to the spindle axis. 
;
_exptl_crystal_size_max 0.308
_exptl_crystal_size_mid 0.259
_exptl_crystal_size_min 0.232
_platon_squeeze_details
; 
Two dichloromethane and one half of one pentane solvent molecule per 
asymmetric unit were squeezed out.  This accounts for most of the 219 
electrons per void. 
;
_refine_diff_density_max 0.356
_refine_diff_density_min -0.286
_refine_diff_density_rms 0.058
_refine_ls_extinction_method none
_refine_ls_goodness_of_fit_ref 1.035
_refine_ls_hydrogen_treatment constr
_refine_ls_matrix_type full
_refine_ls_number_parameters 750
_refine_ls_number_reflns 11355
_refine_ls_number_restraints 391
_refine_ls_restrained_S_all 1.025
_refine_ls_R_factor_all 0.0508
_refine_ls_R_factor_gt 0.0381
_refine_ls_shift/su_max 0.001
_refine_ls_shift/su_mean 0.000
_refine_ls_structure_factor_coef Fsqd
_refine_ls_weighting_details 'w=1/[\s^2^(Fo^2^)+(0.0278P)^2^+8.1245P] where P=(Fo^2^+2Fc^2^)/3'
_refine_ls_weighting_scheme calc
_refine_ls_wR_factor_gt 0.0826
_refine_ls_wR_factor_ref 0.0864
_reflns_Friedel_coverage 0.000
_reflns_number_gt 9170
_reflns_number_total 11355
_reflns_threshold_expression 'I > 2\s(I)'
_cod_data_source_file ja501366j_si_002.cif
_cod_data_source_block cm65fasq
_cod_depositor_comments 'Adding full bibliography for 4121638--4121640.cif.'
_cod_original_formula_sum 'C61.50 H60 B Cl4 F4 Fe2 O2 P4 S2'
_cod_database_code 4121639
_shelx_space_group_comment
; 
The symmetry employed for this shelxl refinement is uniquely defined 
by the following loop, which should always be used as a source of 
symmetry information in preference to the above space-group names. 
They are only intended as comments. 
;
_shelx_estimated_absorpt_t_min 0.777
_shelx_estimated_absorpt_t_max 0.825
_shelxl_version_number 2013-4

loop_
_space_group_symop_operation_xyz
'x, y, z'
'-x+1/2, y+1/2, -z+1/2'
'-x, -y, -z'
'x-1/2, -y-1/2, z-1/2'

loop_
_atom_site_label
_atom_site_type_symbol
_atom_site_fract_x
_atom_site_fract_y
_atom_site_fract_z
_atom_site_U_iso_or_equiv
_atom_site_adp_type
_atom_site_occupancy
_atom_site_site_symmetry_order
_atom_site_calc_flag
_atom_site_refinement_flags_posn
_atom_site_refinement_flags_adp
_atom_site_refinement_flags_occupancy
_atom_site_disorder_assembly
_atom_site_disorder_group
Fe1 Fe 0.12816(2) 0.24388(2) 0.19968(2) 0.01792(9) Uani 1 1 d . . . . .
Fe2 Fe 0.23331(2) 0.16043(2) 0.20975(2) 0.01888(9) Uani 1 1 d . . . . .
S1 S 0.07442(4) 0.16260(2) 0.16627(4) 0.02109(14) Uani 1 1 d . . . . .
S2 S 0.20433(4) 0.20863(2) 0.31444(4) 0.02005(14) Uani 1 1 d . . . . .
P1 P 0.00734(5) 0.28457(3) 0.23149(4) 0.02015(14) Uani 1 1 d . . . . .
P2 P 0.20485(5) 0.32127(3) 0.22250(4) 0.02077(14) Uani 1 1 d . . . . .
P3 P 0.37700(5) 0.13501(3) 0.27448(4) 0.02216(15) Uani 1 1 d . . . . .
P4 P 0.23966(5) 0.08980(3) 0.13401(4) 0.02431(15) Uani 1 1 d D . . . .
O1 O 0.07262(15) 0.27519(8) 0.03483(11) 0.0388(5) Uani 1 1 d . . . . .
O2 O 0.29848(14) 0.22914(8) 0.09548(12) 0.0368(5) Uani 1 1 d . . . . .
C1 C -0.11130(17) 0.28084(10) 0.16901(15) 0.0231(6) Uani 1 1 d . . . . .
C2 C -0.1313(2) 0.24959(11) 0.10275(16) 0.0308(6) Uani 1 1 d . . . . .
H2A H -0.0847 0.2260 0.0914 0.037 Uiso 1 1 calc R U . . .
C3 C -0.2193(2) 0.25218(12) 0.05201(18) 0.0363(7) Uani 1 1 d . . . . .
H3A H -0.2326 0.2308 0.0059 0.044 Uiso 1 1 calc R U . . .
C4 C -0.2866(2) 0.28587(12) 0.06926(18) 0.0375(7) Uani 1 1 d . . . . .
H4A H -0.3466 0.2879 0.0347 0.045 Uiso 1 1 calc R U . . .
C5 C -0.2680(2) 0.31684(12) 0.13628(18) 0.0337(7) Uani 1 1 d . . . . .
H5A H -0.3153 0.3399 0.1477 0.040 Uiso 1 1 calc R U . . .
C6 C -0.18114(18) 0.31442(11) 0.18669(16) 0.0269(6) Uani 1 1 d . . . . .
H6A H -0.1686 0.3354 0.2332 0.032 Uiso 1 1 calc R U . . .
C7 C -0.01589(18) 0.27719(10) 0.33108(16) 0.0253(6) Uani 1 1 d . . . . .
C8 C -0.08651(19) 0.24331(12) 0.34538(17) 0.0323(7) Uani 1 1 d . . . . .
H8A H -0.1255 0.2251 0.3029 0.039 Uiso 1 1 calc R U . . .
C9 C -0.0994(2) 0.23638(14) 0.42251(19) 0.0450(8) Uani 1 1 d . . . . .
H9A H -0.1472 0.2133 0.4326 0.054 Uiso 1 1 calc R U . . .
C10 C -0.0436(2) 0.26256(15) 0.48364(19) 0.0491(9) Uani 1 1 d . . . . .
H10A H -0.0529 0.2575 0.5360 0.059 Uiso 1 1 calc R U . . .
C11 C 0.0263(2) 0.29636(14) 0.46982(18) 0.0446(8) Uani 1 1 d . . . . .
H11A H 0.0643 0.3149 0.5124 0.053 Uiso 1 1 calc R U . . .
C12 C 0.0405(2) 0.30300(12) 0.39367(17) 0.0336(7) Uani 1 1 d . . . . .
H12A H 0.0895 0.3255 0.3843 0.040 Uiso 1 1 calc R U . . .
C13 C 0.02892(18) 0.35470(10) 0.22724(15) 0.0247(6) Uani 1 1 d . . . . .
H13A H -0.0199 0.3794 0.2290 0.030 Uiso 1 1 calc R U . . .
C14 C 0.11428(18) 0.37061(10) 0.22168(15) 0.0247(6) Uani 1 1 d . . . . .
H14A H 0.1278 0.4070 0.2174 0.030 Uiso 1 1 calc R U . . .
C15 C 0.28504(18) 0.33403(10) 0.31689(15) 0.0247(6) Uani 1 1 d . . . . .
C16 C 0.3627(2) 0.30163(12) 0.34166(18) 0.0356(7) Uani 1 1 d . . . . .
H16A H 0.3738 0.2729 0.3096 0.043 Uiso 1 1 calc R U . . .
C17 C 0.4237(2) 0.31106(14) 0.4127(2) 0.0469(9) Uani 1 1 d . . . . .
H17A H 0.4772 0.2891 0.4289 0.056 Uiso 1 1 calc R U . . .
C18 C 0.4073(3) 0.35238(14) 0.4607(2) 0.0506(9) Uani 1 1 d . . . . .
H18A H 0.4492 0.3587 0.5097 0.061 Uiso 1 1 calc R U . . .
C19 C 0.3296(2) 0.38411(13) 0.43650(19) 0.0454(8) Uani 1 1 d . . . . .
H19A H 0.3178 0.4124 0.4692 0.054 Uiso 1 1 calc R U . . .
C20 C 0.2693(2) 0.37527(11) 0.36592(17) 0.0324(7) Uani 1 1 d . . . . .
H20A H 0.2160 0.3975 0.3501 0.039 Uiso 1 1 calc R U . . .
C21 C 0.2680(2) 0.34744(10) 0.14932(16) 0.0275(6) Uani 1 1 d . . . . .
C22 C 0.2180(2) 0.37301(12) 0.08351(18) 0.0393(7) Uani 1 1 d . . . . .
H22A H 0.1515 0.3769 0.0771 0.047 Uiso 1 1 calc R U . . .
C23 C 0.2639(3) 0.39314(14) 0.0264(2) 0.0543(10) Uani 1 1 d . . . . .
H23A H 0.2288 0.4104 -0.0189 0.065 Uiso 1 1 calc R U . . .
C24 C 0.3598(3) 0.38797(15) 0.0355(2) 0.0601(11) Uani 1 1 d . . . . .
H24A H 0.3911 0.4022 -0.0031 0.072 Uiso 1 1 calc R U . . .
C25 C 0.4106(3) 0.36249(14) 0.0999(2) 0.0500(9) Uani 1 1 d . . . . .
H25A H 0.4769 0.3586 0.1056 0.060 Uiso 1 1 calc R U . . .
C26 C 0.3651(2) 0.34214(12) 0.15742(18) 0.0351(7) Uani 1 1 d . . . . .
H26A H 0.4007 0.3246 0.2023 0.042 Uiso 1 1 calc R U . . .
C27 C 0.0233(2) 0.12872(11) 0.24114(16) 0.0300(6) Uani 1 1 d . . . . .
H27A H -0.0293 0.1504 0.2526 0.036 Uiso 1 1 calc R U . . .
H27B H -0.0038 0.0949 0.2187 0.036 Uiso 1 1 calc R U . . .
C28 C 0.0907(2) 0.11761(11) 0.31771(16) 0.0315(6) Uani 1 1 d . . . . .
H28A H 0.1433 0.0960 0.3062 0.038 Uiso 1 1 calc R U . . .
H28B H 0.0574 0.0963 0.3516 0.038 Uiso 1 1 calc R U . . .
C29 C 0.13185(19) 0.16565(10) 0.36384(15) 0.0253(6) Uani 1 1 d . . . . .
H29A H 0.1710 0.1538 0.4146 0.030 Uiso 1 1 calc R U . . .
H29B H 0.0793 0.1868 0.3764 0.030 Uiso 1 1 calc R U . . .
C30 C 0.38361(17) 0.10668(11) 0.37209(15) 0.0245(6) Uani 1 1 d . . . . .
C31 C 0.3957(2) 0.05227(12) 0.38396(18) 0.0351(7) Uani 1 1 d . . . . .
H31A H 0.4031 0.0302 0.3413 0.042 Uiso 1 1 calc R U . . .
C32 C 0.3967(2) 0.03095(14) 0.4570(2) 0.0473(9) Uani 1 1 d . . . . .
H32A H 0.4026 -0.0061 0.4639 0.057 Uiso 1 1 calc R U . . .
C33 C 0.3894(2) 0.06207(15) 0.5202(2) 0.0489(9) Uani 1 1 d . . . . .
H33A H 0.3921 0.0469 0.5709 0.059 Uiso 1 1 calc R U . . .
C34 C 0.3782(2) 0.11592(14) 0.50964(17) 0.0409(8) Uani 1 1 d . . . . .
H34A H 0.3725 0.1377 0.5531 0.049 Uiso 1 1 calc R U . . .
C35 C 0.37525(19) 0.13816(12) 0.43603(16) 0.0311(6) Uani 1 1 d . . . . .
H35A H 0.3675 0.1751 0.4292 0.037 Uiso 1 1 calc R U . . .
C36 C 0.47989(18) 0.17830(11) 0.28439(16) 0.0261(6) Uani 1 1 d . . . . .
C37 C 0.4998(2) 0.19980(14) 0.21578(19) 0.0446(8) Uani 1 1 d . . . . .
H37A H 0.4580 0.1936 0.1667 0.054 Uiso 1 1 calc R U . . .
C38 C 0.5789(2) 0.22998(15) 0.2178(2) 0.0522(9) Uani 1 1 d . . . . .
H38A H 0.5910 0.2449 0.1704 0.063 Uiso 1 1 calc R U . . .
C39 C 0.6409(2) 0.23864(14) 0.2884(2) 0.0470(9) Uani 1 1 d . . . . .
H39A H 0.6960 0.2592 0.2897 0.056 Uiso 1 1 calc R U . . .
C40 C 0.6227(2) 0.21766(15) 0.3564(2) 0.0475(9) Uani 1 1 d . . . . .
H40A H 0.6650 0.2241 0.4052 0.057 Uiso 1 1 calc R U . . .
C41 C 0.5424(2) 0.18680(13) 0.35483(17) 0.0371(7) Uani 1 1 d . . . . .
H41A H 0.5308 0.1717 0.4023 0.045 Uiso 1 1 calc R U . . .
C42 C 0.4160(2) 0.08142(11) 0.22025(16) 0.0295(6) Uani 1 1 d . . . . .
H42A H 0.4784 0.0681 0.2350 0.035 Uiso 1 1 calc R U . . .
C43 C 0.3563(2) 0.06109(11) 0.15978(17) 0.0309(6) Uani 1 1 d . . . . .
H43A H 0.3739 0.0323 0.1307 0.037 Uiso 1 1 calc R U . . .
C44 C 0.1633(2) 0.03630(11) 0.15213(17) 0.0317(7) Uani 1 1 d . . . . .
C45 C 0.0762(2) 0.02695(13) 0.10314(19) 0.0402(7) Uani 1 1 d . . . . .
H45A H 0.0578 0.0466 0.0558 0.048 Uiso 1 1 calc R U . . .
C46 C 0.0164(3) -0.01080(14) 0.1230(2) 0.0529(9) Uani 1 1 d . . . . .
H46A H -0.0428 -0.0172 0.0889 0.063 Uiso 1 1 calc R U . . .
C47 C 0.0418(3) -0.03912(14) 0.1915(2) 0.0566(10) Uani 1 1 d . . . . .
H47A H 0.0002 -0.0651 0.2045 0.068 Uiso 1 1 calc R U . . .
C48 C 0.1272(3) -0.03017(12) 0.2418(2) 0.0469(8) Uani 1 1 d . . . . .
H48A H 0.1445 -0.0495 0.2896 0.056 Uiso 1 1 calc R U . . .
C49 C 0.1876(2) 0.00747(11) 0.22162(18) 0.0375(7) Uani 1 1 d . . . . .
H49A H 0.2467 0.0137 0.2559 0.045 Uiso 1 1 calc R U . . .
C50 C 0.2163(4) 0.0934(2) 0.0261(2) 0.0287(12) Uani 0.708(11) 1 d D U P A 1
C51 C 0.2484(4) 0.0529(2) -0.0159(3) 0.0428(14) Uani 0.708(11) 1 d D U P A 1
H51A H 0.2774 0.0228 0.0113 0.051 Uiso 0.708(11) 1 calc R U P A 1
C52 C 0.2384(4) 0.0562(3) -0.0974(3) 0.0498(15) Uani 0.708(11) 1 d D U P A 1
H52A H 0.2601 0.0283 -0.1258 0.060 Uiso 0.708(11) 1 calc R U P A 1
C53 C 0.1970(4) 0.0999(3) -0.1369(4) 0.0491(14) Uani 0.708(11) 1 d D U P A 1
H53A H 0.1914 0.1024 -0.1925 0.059 Uiso 0.708(11) 1 calc R U P A 1
C54 C 0.1639(5) 0.1397(3) -0.0967(4) 0.0473(16) Uani 0.708(11) 1 d D U P A 1
H54A H 0.1340 0.1694 -0.1244 0.057 Uiso 0.708(11) 1 calc R U P A 1
C55 C 0.1740(5) 0.1365(3) -0.0147(4) 0.0366(14) Uani 0.708(11) 1 d D U P A 1
H55A H 0.1515 0.1643 0.0132 0.044 Uiso 0.708(11) 1 calc R U P A 1
C50B C 0.2262(10) 0.0995(6) 0.0274(4) 0.031(2) Uani 0.292(11) 1 d D U P A 2
C51B C 0.2825(10) 0.0731(6) -0.0162(6) 0.046(2) Uani 0.292(11) 1 d D U P A 2
H51B H 0.3311 0.0502 0.0097 0.055 Uiso 0.292(11) 1 calc R U P A 2
C52B C 0.2681(10) 0.0799(6) -0.0975(6) 0.049(2) Uani 0.292(11) 1 d D U P A 2
H52B H 0.3064 0.0617 -0.1274 0.059 Uiso 0.292(11) 1 calc R U P A 2
C53B C 0.1978(10) 0.1132(6) -0.1346(8) 0.045(2) Uani 0.292(11) 1 d D U P A 2
H53B H 0.1884 0.1182 -0.1902 0.055 Uiso 0.292(11) 1 calc R U P A 2
C54B C 0.1413(11) 0.1393(7) -0.0927(10) 0.038(2) Uani 0.292(11) 1 d D U P A 2
H54B H 0.0925 0.1619 -0.1190 0.046 Uiso 0.292(11) 1 calc R U P A 2
C55B C 0.1560(11) 0.1325(7) -0.0110(10) 0.032(2) Uani 0.292(11) 1 d D U P A 2
H55B H 0.1172 0.1507 0.0185 0.039 Uiso 0.292(11) 1 calc R U P A 2
C56 C 0.09451(18) 0.26304(10) 0.10065(16) 0.0247(6) Uani 1 1 d . . . . .
C57 C 0.26894(18) 0.20598(10) 0.14263(16) 0.0254(6) Uani 1 1 d . . . . .
B1 B 0.9029(5) 0.4838(3) 0.2370(4) 0.0401(14) Uani 0.74(3) 1 d D U P B 1
F1 F 0.9916(5) 0.4715(3) 0.2264(8) 0.0549(19) Uani 0.74(3) 1 d D U P B 1
F2 F 0.9066(8) 0.5067(3) 0.3102(4) 0.0563(15) Uani 0.74(3) 1 d D U P B 1
F3 F 0.8461(6) 0.4393(3) 0.2303(7) 0.064(2) Uani 0.74(3) 1 d D U P B 1
F4 F 0.8634(9) 0.5205(4) 0.1792(6) 0.061(2) Uani 0.74(3) 1 d D U P B 1
B1B B 0.9035(12) 0.4811(8) 0.2420(11) 0.048(3) Uani 0.26(3) 1 d D U P B 2
F1B F 0.9981(11) 0.4704(8) 0.2603(19) 0.058(4) Uani 0.26(3) 1 d D U P B 2
F2B F 0.875(2) 0.5015(9) 0.3079(13) 0.055(4) Uani 0.26(3) 1 d D U P B 2
F3B F 0.8526(13) 0.4360(8) 0.2154(16) 0.045(4) Uani 0.26(3) 1 d D U P B 2
F4B F 0.8847(19) 0.5192(10) 0.1822(16) 0.048(4) Uani 0.26(3) 1 d D U P B 2

loop_
_atom_site_aniso_label
_atom_site_aniso_U_11
_atom_site_aniso_U_22
_atom_site_aniso_U_33
_atom_site_aniso_U_23
_atom_site_aniso_U_13
_atom_site_aniso_U_12
Fe1 0.01765(18) 0.01880(18) 0.01687(18) 0.00060(14) 0.00244(14) 0.00114(14)
Fe2 0.01791(18) 0.01979(18) 0.01892(18) -0.00162(14) 0.00367(14) 0.00147(14)
S1 0.0189(3) 0.0215(3) 0.0223(3) -0.0014(3) 0.0027(3) -0.0009(3)
S2 0.0209(3) 0.0213(3) 0.0175(3) 0.0000(2) 0.0029(2) 0.0019(2)
P1 0.0174(3) 0.0217(3) 0.0211(3) 0.0006(3) 0.0033(3) 0.0012(3)
P2 0.0198(3) 0.0205(3) 0.0218(3) 0.0007(3) 0.0036(3) 0.0004(3)
P3 0.0194(3) 0.0256(4) 0.0213(3) -0.0007(3) 0.0037(3) 0.0027(3)
P4 0.0257(4) 0.0240(4) 0.0227(4) -0.0048(3) 0.0035(3) 0.0033(3)
O1 0.0446(13) 0.0472(13) 0.0213(11) 0.0065(9) -0.0010(9) -0.0022(10)
O2 0.0407(12) 0.0314(11) 0.0451(13) 0.0062(10) 0.0246(10) 0.0009(9)
C1 0.0164(13) 0.0273(14) 0.0244(14) 0.0067(11) 0.0012(11) -0.0007(11)
C2 0.0265(15) 0.0331(16) 0.0313(15) -0.0002(12) 0.0025(12) 0.0002(12)
C3 0.0289(16) 0.0450(18) 0.0325(16) 0.0002(14) 0.0002(13) -0.0068(14)
C4 0.0208(15) 0.0484(19) 0.0391(18) 0.0162(15) -0.0038(13) -0.0049(13)
C5 0.0230(15) 0.0394(17) 0.0394(17) 0.0129(14) 0.0078(13) 0.0039(12)
C6 0.0229(14) 0.0301(15) 0.0285(14) 0.0042(12) 0.0071(12) -0.0005(11)
C7 0.0195(13) 0.0297(14) 0.0284(14) 0.0033(12) 0.0093(11) 0.0091(11)
C8 0.0244(15) 0.0446(18) 0.0279(15) 0.0042(13) 0.0053(12) 0.0019(13)
C9 0.0284(16) 0.068(2) 0.0423(19) 0.0177(17) 0.0163(15) 0.0015(15)
C10 0.0403(19) 0.084(3) 0.0260(17) 0.0057(17) 0.0143(15) 0.0139(18)
C11 0.043(2) 0.061(2) 0.0293(17) -0.0068(15) 0.0065(15) 0.0025(16)
C12 0.0312(16) 0.0413(17) 0.0289(15) -0.0008(13) 0.0079(13) 0.0011(13)
C13 0.0240(14) 0.0217(13) 0.0277(14) -0.0011(11) 0.0037(12) 0.0056(11)
C14 0.0253(14) 0.0180(13) 0.0303(15) 0.0002(11) 0.0044(12) 0.0027(11)
C15 0.0236(14) 0.0244(14) 0.0250(14) 0.0039(11) 0.0021(11) -0.0069(11)
C16 0.0305(16) 0.0315(16) 0.0424(18) 0.0058(13) 0.0020(14) -0.0042(13)
C17 0.0316(17) 0.050(2) 0.050(2) 0.0197(17) -0.0145(15) -0.0077(15)
C18 0.052(2) 0.055(2) 0.0361(19) 0.0087(16) -0.0128(16) -0.0196(18)
C19 0.057(2) 0.0431(19) 0.0332(18) -0.0070(15) 0.0033(16) -0.0171(17)
C20 0.0318(16) 0.0333(16) 0.0316(16) -0.0020(13) 0.0049(13) -0.0056(12)
C21 0.0343(16) 0.0223(14) 0.0283(15) -0.0030(11) 0.0120(12) -0.0059(12)
C22 0.0453(19) 0.0385(18) 0.0366(17) 0.0084(14) 0.0141(15) -0.0046(14)
C23 0.072(3) 0.054(2) 0.041(2) 0.0124(16) 0.0211(19) -0.0063(19)
C24 0.078(3) 0.057(2) 0.058(2) 0.0015(19) 0.043(2) -0.018(2)
C25 0.049(2) 0.048(2) 0.062(2) -0.0086(18) 0.0336(19) -0.0135(17)
C26 0.0321(16) 0.0338(16) 0.0426(18) -0.0070(14) 0.0152(14) -0.0052(13)
C27 0.0313(16) 0.0281(15) 0.0327(16) -0.0003(12) 0.0113(13) -0.0079(12)
C28 0.0372(16) 0.0286(15) 0.0311(16) 0.0072(12) 0.0124(13) -0.0034(12)
C29 0.0305(15) 0.0289(14) 0.0180(13) 0.0069(11) 0.0083(11) 0.0013(12)
C30 0.0166(13) 0.0320(15) 0.0242(14) 0.0039(11) 0.0027(11) 0.0021(11)
C31 0.0368(17) 0.0338(16) 0.0337(16) 0.0041(13) 0.0044(14) 0.0019(13)
C32 0.051(2) 0.0413(19) 0.049(2) 0.0197(16) 0.0099(17) 0.0050(16)
C33 0.050(2) 0.062(2) 0.0368(19) 0.0204(17) 0.0147(16) 0.0099(17)
C34 0.0371(18) 0.061(2) 0.0248(16) 0.0033(14) 0.0061(13) 0.0108(15)
C35 0.0279(15) 0.0369(16) 0.0289(15) 0.0027(13) 0.0070(12) 0.0083(12)
C36 0.0185(13) 0.0318(15) 0.0283(15) -0.0015(12) 0.0054(11) 0.0017(11)
C37 0.0299(17) 0.070(2) 0.0339(17) 0.0103(16) 0.0057(14) -0.0091(16)
C38 0.0328(18) 0.076(3) 0.050(2) 0.0142(19) 0.0132(16) -0.0106(17)
C39 0.0261(16) 0.061(2) 0.057(2) 0.0003(18) 0.0168(16) -0.0140(15)
C40 0.0297(17) 0.071(2) 0.0404(19) -0.0102(17) 0.0046(15) -0.0153(16)
C41 0.0327(17) 0.0508(19) 0.0287(16) -0.0035(14) 0.0081(13) -0.0079(14)
C42 0.0244(14) 0.0331(16) 0.0320(16) 0.0001(12) 0.0078(12) 0.0095(12)
C43 0.0328(16) 0.0291(15) 0.0319(16) -0.0050(12) 0.0094(13) 0.0091(12)
C44 0.0368(17) 0.0235(14) 0.0365(16) -0.0091(12) 0.0112(14) 0.0000(12)
C45 0.0368(18) 0.0458(19) 0.0370(18) -0.0104(14) 0.0054(14) -0.0046(15)
C46 0.048(2) 0.058(2) 0.052(2) -0.0193(19) 0.0095(18) -0.0217(18)
C47 0.072(3) 0.039(2) 0.066(3) -0.0144(18) 0.029(2) -0.0194(18)
C48 0.061(2) 0.0320(17) 0.050(2) 0.0023(15) 0.0172(18) -0.0031(16)
C49 0.0438(18) 0.0283(16) 0.0390(17) -0.0013(13) 0.0050(15) 0.0003(13)
C50 0.028(2) 0.036(2) 0.022(2) -0.0059(18) 0.0051(18) 0.002(2)
C51 0.045(3) 0.047(3) 0.033(2) -0.015(2) -0.001(2) 0.007(2)
C52 0.052(3) 0.067(3) 0.031(2) -0.021(2) 0.010(2) 0.004(3)
C53 0.056(3) 0.069(3) 0.024(2) -0.010(2) 0.013(2) -0.006(3)
C54 0.057(4) 0.054(3) 0.030(2) 0.004(2) 0.007(3) 0.000(3)
C55 0.043(3) 0.038(2) 0.028(2) -0.003(2) 0.007(2) 0.002(2)
C50B 0.031(4) 0.036(4) 0.026(4) -0.009(4) 0.006(3) -0.002(4)
C51B 0.045(4) 0.057(5) 0.036(3) -0.008(4) 0.008(4) 0.008(4)
C52B 0.055(4) 0.064(5) 0.032(3) -0.009(4) 0.016(4) 0.003(4)
C53B 0.053(4) 0.059(5) 0.026(4) -0.004(4) 0.013(4) 0.000(4)
C54B 0.042(4) 0.050(4) 0.026(4) 0.001(4) 0.014(4) -0.003(4)
C55B 0.037(4) 0.038(4) 0.024(4) -0.001(4) 0.010(4) 0.001(4)
C56 0.0215(14) 0.0253(14) 0.0272(15) -0.0021(11) 0.0045(12) -0.0027(11)
C57 0.0217(14) 0.0251(14) 0.0298(15) -0.0065(12) 0.0060(12) 0.0016(11)
B1 0.043(3) 0.027(3) 0.056(3) -0.006(2) 0.021(3) -0.003(2)
F1 0.051(2) 0.0273(16) 0.094(5) -0.005(3) 0.032(3) 0.0006(16)
F2 0.060(4) 0.061(2) 0.050(2) -0.0112(17) 0.018(2) -0.015(3)
F3 0.058(3) 0.044(3) 0.098(4) -0.016(2) 0.034(3) -0.014(2)
F4 0.075(5) 0.048(3) 0.060(3) 0.003(2) 0.013(3) 0.012(3)
B1B 0.048(5) 0.034(5) 0.065(6) -0.008(5) 0.020(5) -0.003(5)
F1B 0.048(5) 0.034(5) 0.087(9) -0.014(7) 0.002(6) -0.003(4)
F2B 0.060(9) 0.053(7) 0.057(6) 0.001(5) 0.022(7) 0.001(7)
F3B 0.025(5) 0.019(5) 0.089(9) -0.009(5) 0.007(6) 0.002(4)
F4B 0.049(7) 0.044(7) 0.054(7) 0.001(5) 0.018(5) -0.008(5)

loop_
_atom_type_symbol
_atom_type_description
_atom_type_scat_dispersion_real
_atom_type_scat_dispersion_imag
_atom_type_scat_source
C C 0.0033 0.0016 'International Tables Vol C Tables 4.2.6.8 and 6.1.1.4'
H H 0.0000 0.0000 'International Tables Vol C Tables 4.2.6.8 and 6.1.1.4'
B B 0.0013 0.0007 'International Tables Vol C Tables 4.2.6.8 and 6.1.1.4'
O O 0.0106 0.0060 'International Tables Vol C Tables 4.2.6.8 and 6.1.1.4'
F F 0.0171 0.0103 'International Tables Vol C Tables 4.2.6.8 and 6.1.1.4'
P P 0.1023 0.0942 'International Tables Vol C Tables 4.2.6.8 and 6.1.1.4'
S S 0.1246 0.1234 'International Tables Vol C Tables 4.2.6.8 and 6.1.1.4'
Cl Cl 0.1484 0.1585 'International Tables Vol C Tables 4.2.6.8 and 6.1.1.4'
Fe Fe 0.3463 0.8444 'International Tables Vol C Tables 4.2.6.8 and 6.1.1.4'

loop_
_exptl_crystal_face_index_h
_exptl_crystal_face_index_k
_exptl_crystal_face_index_l
_exptl_crystal_face_perp_dist
2.00 1.00 0.00 0.0790
2.00 -2.00 1.00 0.1220
-2.00 2.00 -1.00 0.1150
-2.00 1.00 2.00 0.1070
1.00 2.00 0.00 0.0900
-1.00 -2.00 0.00 0.1400
1.00 -1.00 -2.00 0.0540
0.00 1.00 -2.00 0.0740
-1.00 -1.00 2.00 0.1460
2.00 1.00 -2.00 0.0610
0.00 1.00 0.00 0.1040
0.00 -1.00 0.00 0.1130
0.00 1.00 2.00 0.1470

loop_
_geom_angle_atom_site_label_1
_geom_angle_atom_site_label_2
_geom_angle_atom_site_label_3
_geom_angle
C56 Fe1 P1 92.00(9)
C56 Fe1 S1 89.47(9)
P1 Fe1 S1 104.26(3)
C56 Fe1 S2 164.09(9)
P1 Fe1 S2 103.90(3)
S1 Fe1 S2 86.74(3)
C56 Fe1 P2 87.62(9)
P1 Fe1 P2 86.21(3)
S1 Fe1 P2 169.23(3)
S2 Fe1 P2 93.25(3)
C56 Fe1 Fe2 109.66(9)
P1 Fe1 Fe2 148.67(2)
S1 Fe1 Fe2 55.423(19)
S2 Fe1 Fe2 55.913(19)
P2 Fe1 Fe2 116.11(2)
C57 Fe2 P4 95.11(8)
C57 Fe2 P3 98.64(9)
P4 Fe2 P3 85.27(3)
C57 Fe2 S1 100.07(9)
P4 Fe2 S1 89.09(3)
P3 Fe2 S1 160.86(3)
C57 Fe2 S2 106.77(8)
P4 Fe2 S2 158.01(3)
P3 Fe2 S2 93.37(3)
S1 Fe2 S2 85.07(3)
C57 Fe2 Fe1 70.67(8)
P4 Fe2 Fe1 135.24(2)
P3 Fe2 Fe1 137.64(2)
S1 Fe2 Fe1 54.354(19)
S2 Fe2 Fe1 54.422(19)
C27 S1 Fe1 114.85(9)
C27 S1 Fe2 106.34(9)
Fe1 S1 Fe2 70.22(2)
C29 S2 Fe1 114.92(9)
C29 S2 Fe2 105.13(9)
Fe1 S2 Fe2 69.67(2)
C13 P1 C7 101.82(12)
C13 P1 C1 100.09(12)
C7 P1 C1 102.74(12)
C13 P1 Fe1 107.50(9)
C7 P1 Fe1 119.62(8)
C1 P1 Fe1 121.72(9)
C14 P2 C21 101.80(12)
C14 P2 C15 102.25(12)
C21 P2 C15 103.67(12)
C14 P2 Fe1 105.82(9)
C21 P2 Fe1 119.58(9)
C15 P2 Fe1 120.80(8)
C42 P3 C30 102.65(13)
C42 P3 C36 99.69(12)
C30 P3 C36 105.15(12)
C42 P3 Fe2 108.22(9)
C30 P3 Fe2 116.47(8)
C36 P3 Fe2 121.79(9)
C43 P4 C44 103.01(13)
C43 P4 C50 104.1(2)
C44 P4 C50 102.6(2)
C43 P4 C50B 102.0(5)
C44 P4 C50B 109.2(5)
C43 P4 Fe2 109.04(10)
C44 P4 Fe2 113.68(9)
C50 P4 Fe2 122.4(2)
C50B P4 Fe2 118.2(5)
C2 C1 C6 119.5(2)
C2 C1 P1 122.3(2)
C6 C1 P1 118.0(2)
C1 C2 C3 120.5(3)
C1 C2 H2A 119.7
C3 C2 H2A 119.7
C4 C3 C2 119.4(3)
C4 C3 H3A 120.3
C2 C3 H3A 120.3
C3 C4 C5 120.7(3)
C3 C4 H4A 119.6
C5 C4 H4A 119.6
C6 C5 C4 120.2(3)
C6 C5 H5A 119.9
C4 C5 H5A 119.9
C5 C6 C1 119.7(3)
C5 C6 H6A 120.2
C1 C6 H6A 120.2
C12 C7 C8 119.5(3)
C12 C7 P1 119.8(2)
C8 C7 P1 120.7(2)
C9 C8 C7 119.4(3)
C9 C8 H8A 120.3
C7 C8 H8A 120.3
C10 C9 C8 120.4(3)
C10 C9 H9A 119.8
C8 C9 H9A 119.8
C9 C10 C11 120.5(3)
C9 C10 H10A 119.8
C11 C10 H10A 119.8
C12 C11 C10 119.6(3)
C12 C11 H11A 120.2
C10 C11 H11A 120.2
C7 C12 C11 120.6(3)
C7 C12 H12A 119.7
C11 C12 H12A 119.7
C14 C13 P1 118.3(2)
C14 C13 H13A 120.8
P1 C13 H13A 120.8
C13 C14 P2 118.2(2)
C13 C14 H14A 120.9
P2 C14 H14A 120.9
C16 C15 C20 118.6(3)
C16 C15 P2 119.9(2)
C20 C15 P2 121.5(2)
C17 C16 C15 120.2(3)
C17 C16 H16A 119.9
C15 C16 H16A 119.9
C16 C17 C18 120.5(3)
C16 C17 H17A 119.8
C18 C17 H17A 119.8
C19 C18 C17 119.3(3)
C19 C18 H18A 120.4
C17 C18 H18A 120.4
C20 C19 C18 120.6(3)
C20 C19 H19A 119.7
C18 C19 H19A 119.7
C19 C20 C15 120.8(3)
C19 C20 H20A 119.6
C15 C20 H20A 119.6
C22 C21 C26 118.7(3)
C22 C21 P2 119.2(2)
C26 C21 P2 122.1(2)
C21 C22 C23 120.7(3)
C21 C22 H22A 119.7
C23 C22 H22A 119.7
C24 C23 C22 119.9(3)
C24 C23 H23A 120.0
C22 C23 H23A 120.0
C25 C24 C23 120.3(3)
C25 C24 H24A 119.8
C23 C24 H24A 119.8
C24 C25 C26 120.1(3)
C24 C25 H25A 119.9
C26 C25 H25A 119.9
C21 C26 C25 120.3(3)
C21 C26 H26A 119.9
C25 C26 H26A 119.9
C28 C27 S1 115.33(19)
C28 C27 H27A 108.4
S1 C27 H27A 108.4
C28 C27 H27B 108.4
S1 C27 H27B 108.4
H27A C27 H27B 107.5
C27 C28 C29 115.4(2)
C27 C28 H28A 108.4
C29 C28 H28A 108.4
C27 C28 H28B 108.4
C29 C28 H28B 108.4
H28A C28 H28B 107.5
C28 C29 S2 115.82(18)
C28 C29 H29A 108.3
S2 C29 H29A 108.3
C28 C29 H29B 108.3
S2 C29 H29B 108.3
H29A C29 H29B 107.4
C35 C30 C31 118.6(3)
C35 C30 P3 120.9(2)
C31 C30 P3 120.5(2)
C32 C31 C30 120.1(3)
C32 C31 H31A 119.9
C30 C31 H31A 119.9
C33 C32 C31 121.2(3)
C33 C32 H32A 119.4
C31 C32 H32A 119.4
C32 C33 C34 119.4(3)
C32 C33 H33A 120.3
C34 C33 H33A 120.3
C35 C34 C33 120.4(3)
C35 C34 H34A 119.8
C33 C34 H34A 119.8
C34 C35 C30 120.3(3)
C34 C35 H35A 119.9
C30 C35 H35A 119.9
C41 C36 C37 118.7(3)
C41 C36 P3 123.5(2)
C37 C36 P3 117.5(2)
C38 C37 C36 120.9(3)
C38 C37 H37A 119.6
C36 C37 H37A 119.6
C37 C38 C39 120.2(3)
C37 C38 H38A 119.9
C39 C38 H38A 119.9
C40 C39 C38 119.8(3)
C40 C39 H39A 120.1
C38 C39 H39A 120.1
C39 C40 C41 120.4(3)
C39 C40 H40A 119.8
C41 C40 H40A 119.8
C36 C41 C40 120.0(3)
C36 C41 H41A 120.0
C40 C41 H41A 120.0
C43 C42 P3 118.9(2)
C43 C42 H42A 120.6
P3 C42 H42A 120.6
C42 C43 P4 117.8(2)
C42 C43 H43A 121.1
P4 C43 H43A 121.1
C45 C44 C49 118.5(3)
C45 C44 P4 122.1(2)
C49 C44 P4 119.1(2)
C46 C45 C44 120.3(3)
C46 C45 H45A 119.9
C44 C45 H45A 119.9
C47 C46 C45 120.5(3)
C47 C46 H46A 119.8
C45 C46 H46A 119.8
C46 C47 C48 120.5(3)
C46 C47 H47A 119.8
C48 C47 H47A 119.8
C47 C48 C49 119.1(3)
C47 C48 H48A 120.5
C49 C48 H48A 120.5
C48 C49 C44 121.2(3)
C48 C49 H49A 119.4
C44 C49 H49A 119.4
C55 C50 C51 118.7(4)
C55 C50 P4 122.3(4)
C51 C50 P4 118.8(4)
C52 C51 C50 120.5(4)
C52 C51 H51A 119.8
C50 C51 H51A 119.8
C53 C52 C51 119.9(4)
C53 C52 H52A 120.1
C51 C52 H52A 120.1
C54 C53 C52 120.4(5)
C54 C53 H53A 119.8
C52 C53 H53A 119.8
C53 C54 C55 119.7(5)
C53 C54 H54A 120.1
C55 C54 H54A 120.1
C50 C55 C54 120.8(5)
C50 C55 H55A 119.6
C54 C55 H55A 119.6
C55B C50B C51B 119.2(8)
C55B C50B P4 119.0(10)
C51B C50B P4 121.7(9)
C52B C51B C50B 120.2(8)
C52B C51B H51B 119.9
C50B C51B H51B 119.9
C53B C52B C51B 119.6(9)
C53B C52B H52B 120.2
C51B C52B H52B 120.2
C54B C53B C52B 121.0(9)
C54B C53B H53B 119.5
C52B C53B H53B 119.5
C53B C54B C55B 119.3(9)
C53B C54B H54B 120.4
C55B C54B H54B 120.4
C50B C55B C54B 120.7(9)
C50B C55B H55B 119.7
C54B C55B H55B 119.7
O1 C56 Fe1 179.2(3)
O2 C57 Fe2 169.9(2)
F1 B1 F2 110.7(5)
F1 B1 F3 111.0(5)
F2 B1 F3 109.5(5)
F1 B1 F4 108.4(5)
F2 B1 F4 107.8(5)
F3 B1 F4 109.5(5)
F1B B1B F2B 109.2(11)
F1B B1B F3B 110.7(11)
F2B B1B F3B 111.0(11)
F1B B1B F4B 110.0(11)
F2B B1B F4B 107.6(11)
F3B B1B F4B 108.3(11)

loop_
_geom_bond_atom_site_label_1
_geom_bond_atom_site_label_2
_geom_bond_distance
Fe1 C56 1.750(3)
Fe1 P1 2.1934(7)
Fe1 S1 2.2403(7)
Fe1 S2 2.2502(7)
Fe1 P2 2.2525(7)
Fe1 Fe2 2.5942(5)
Fe2 C57 1.786(3)
Fe2 P4 2.2330(7)
Fe2 P3 2.2470(8)
Fe2 S1 2.2699(7)
Fe2 S2 2.2913(7)
S1 C27 1.829(3)
S2 C29 1.838(3)
P1 C13 1.813(3)
P1 C7 1.827(3)
P1 C1 1.836(3)
P2 C14 1.811(3)
P2 C21 1.827(3)
P2 C15 1.829(3)
P3 C42 1.806(3)
P3 C30 1.818(3)
P3 C36 1.830(3)
P4 C43 1.809(3)
P4 C44 1.818(3)
P4 C50 1.828(4)
P4 C50B 1.828(7)
O1 C56 1.159(3)
O2 C57 1.154(3)
C1 C2 1.375(4)
C1 C6 1.402(4)
C2 C3 1.394(4)
C2 H2A 0.9500
C3 C4 1.373(4)
C3 H3A 0.9500
C4 C5 1.380(4)
C4 H4A 0.9500
C5 C6 1.378(4)
C5 H5A 0.9500
C6 H6A 0.9500
C7 C12 1.381(4)
C7 C8 1.395(4)
C8 C9 1.393(4)
C8 H8A 0.9500
C9 C10 1.365(5)
C9 H9A 0.9500
C10 C11 1.383(5)
C10 H10A 0.9500
C11 C12 1.382(4)
C11 H11A 0.9500
C12 H12A 0.9500
C13 C14 1.321(4)
C13 H13A 0.9500
C14 H14A 0.9500
C15 C16 1.388(4)
C15 C20 1.394(4)
C16 C17 1.381(4)
C16 H16A 0.9500
C17 C18 1.387(5)
C17 H17A 0.9500
C18 C19 1.378(5)
C18 H18A 0.9500
C19 C20 1.367(4)
C19 H19A 0.9500
C20 H20A 0.9500
C21 C22 1.381(4)
C21 C26 1.389(4)
C22 C23 1.393(4)
C22 H22A 0.9500
C23 C24 1.370(5)
C23 H23A 0.9500
C24 C25 1.366(5)
C24 H24A 0.9500
C25 C26 1.396(4)
C25 H25A 0.9500
C26 H26A 0.9500
C27 C28 1.503(4)
C27 H27A 0.9900
C27 H27B 0.9900
C28 C29 1.512(4)
C28 H28A 0.9900
C28 H28B 0.9900
C29 H29A 0.9900
C29 H29B 0.9900
C30 C35 1.388(4)
C30 C31 1.403(4)
C31 C32 1.371(4)
C31 H31A 0.9500
C32 C33 1.369(5)
C32 H32A 0.9500
C33 C34 1.385(5)
C33 H33A 0.9500
C34 C35 1.384(4)
C34 H34A 0.9500
C35 H35A 0.9500
C36 C41 1.378(4)
C36 C37 1.386(4)
C37 C38 1.372(4)
C37 H37A 0.9500
C38 C39 1.377(5)
C38 H38A 0.9500
C39 C40 1.362(5)
C39 H39A 0.9500
C40 C41 1.398(4)
C40 H40A 0.9500
C41 H41A 0.9500
C42 C43 1.319(4)
C42 H42A 0.9500
C43 H43A 0.9500
C44 C45 1.388(4)
C44 C49 1.389(4)
C45 C46 1.380(5)
C45 H45A 0.9500
C46 C47 1.370(5)
C46 H46A 0.9500
C47 C48 1.378(5)
C47 H47A 0.9500
C48 C49 1.386(4)
C48 H48A 0.9500
C49 H49A 0.9500
C50 C55 1.375(5)
C50 C51 1.392(5)
C51 C52 1.387(6)
C51 H51A 0.9500
C52 C53 1.376(6)
C52 H52A 0.9500
C53 C54 1.367(6)
C53 H53A 0.9500
C54 C55 1.396(5)
C54 H54A 0.9500
C55 H55A 0.9500
C50B C55B 1.378(8)
C50B C51B 1.389(8)
C51B C52B 1.389(9)
C51B H51B 0.9500
C52B C53B 1.378(9)
C52B H52B 0.9500
C53B C54B 1.367(9)
C53B H53B 0.9500
C54B C55B 1.396(8)
C54B H54B 0.9500
C55B H55B 0.9500
B1 F1 1.368(5)
B1 F2 1.384(5)
B1 F3 1.387(5)
B1 F4 1.402(5)
B1B F1B 1.368(9)
B1B F2B 1.384(9)
B1B F3B 1.387(9)
B1B F4B 1.401(9)

loop_
_platon_squeeze_void_nr
_platon_squeeze_void_average_x
_platon_squeeze_void_average_y
_platon_squeeze_void_average_z
_platon_squeeze_void_volume
_platon_squeeze_void_count_electrons
_platon_squeeze_void_content
1 -0.100 0.000 0.400 623 219 ' '
2 0.067 0.500 0.567 623 219 ' '
